data_1551357
loop_
_publ_author_name
'Jinpeng Zhao'
'Takeshi Nanjo'
'Emilio C. de Lucca Jr'
'M. Christina White'

_publ_section_title
;
 Chemoselective methylene oxidation in aromatic molecules
;
_journal_name_full 'Nature Chemistry'
_journal_page_first 213
_journal_page_last 221
_journal_paper_doi 10.1038/s41557-018-0175-8
_journal_volume 11
_journal_year 2019
_chemical_absolute_configuration ad
_chemical_formula_moiety 'C24 H32 Mn N6, 2(F6 Sb)'
_chemical_formula_sum 'C24 H32 F12 Mn N6 Sb2'
_chemical_formula_weight 930.99
_space_group_crystal_system trigonal
_space_group_IT_number 154
_space_group_name_Hall 'P 32 2"'
_space_group_name_H-M_alt 'P 32 2 1'
_atom_sites_solution_hydrogens geom
_cell_angle_alpha 90
_cell_angle_beta 90
_cell_angle_gamma 120
_cell_formula_units_Z 3
_cell_length_a 10.5506(4)
_cell_length_b 10.5506(4)
_cell_length_c 25.2210(12)
_cell_measurement_reflns_used 9632
_cell_measurement_temperature 100(2)
_cell_measurement_theta_max 30.51
_cell_measurement_theta_min 2.37
_cell_volume 2431.35(17)
_computing_cell_refinement 'SAINT V8.34A (Bruker, 2005)'
_computing_data_collection 'APEX2 V2014.9-0 (Bruker, 2014)'
_computing_data_reduction
; 
SAINT V8.34A, XPREP v2014/2, SADABS V2014/4, TWINABS V2012/1 
(Bruker, 2012 & 2014) 
;
_computing_molecular_graphics
; 
SHELXTL v2014-4 (Bruker, 2014), CrystalMaker v2.7.7 (CrystalMaker, 1994) 
;
_computing_publication_material 'XCIF V2014-2 (Bruker, 2014)'
_computing_structure_refinement 'SHELX-2014-6 (Sheldrick, 2014)'
_computing_structure_solution 'SHELX-2014-4 (Sheldrick, 2014)'
_diffrn_ambient_temperature 100(2)
_diffrn_measured_fraction_theta_full 1.000
_diffrn_measured_fraction_theta_max 1.000
_diffrn_measurement_device 'Bruker D8 Venture/Photon 100'
_diffrn_measurement_method 'profile data from \f and \w scans'
_diffrn_radiation_monochromator 'multilayer mirrors'
_diffrn_radiation_source 'microfocus sealed tube'
_diffrn_radiation_type MoK\a
_diffrn_radiation_wavelength 0.71073
_diffrn_radiation_wavelength_id cd36vsa
_diffrn_reflns_av_R_equivalents 0.0425
_diffrn_reflns_av_unetI/netI 0.0188
_diffrn_reflns_Laue_measured_fraction_full 1.000
_diffrn_reflns_Laue_measured_fraction_max 1.000
_diffrn_reflns_limit_h_max 15
_diffrn_reflns_limit_h_min -15
_diffrn_reflns_limit_k_max 15
_diffrn_reflns_limit_k_min -15
_diffrn_reflns_limit_l_max 36
_diffrn_reflns_limit_l_min -36
_diffrn_reflns_number 49619
_diffrn_reflns_point_group_measured_fraction_full 1.000
_diffrn_reflns_point_group_measured_fraction_max 1.000
_diffrn_reflns_theta_full 25.242
_diffrn_reflns_theta_max 30.510
_diffrn_reflns_theta_min 2.229
_exptl_absorpt_coefficient_mu 2.134
_exptl_absorpt_correction_T_max 0.64747
_exptl_absorpt_correction_T_min 0.51756
_exptl_absorpt_correction_type integration
_exptl_absorpt_process_details 'SADABS V2014/4 (Bruker, 2014)'
_exptl_crystal_colour colourless
_exptl_crystal_density_diffrn 1.908
_exptl_crystal_density_method 'not measured'
_exptl_crystal_description block
_exptl_crystal_F_000 1359
_exptl_crystal_id cd36vsa
_exptl_crystal_preparation
; 
The data crystal was mounted using oil (Parantone-N, Exxon) to a 
0.3 mm cryo-loop (Hampton Research) with the (1 0 -3) scattering 
planes roughly normal to the spindle axis. 
;
_exptl_crystal_size_max 0.404
_exptl_crystal_size_mid 0.385
_exptl_crystal_size_min 0.327
_refine_diff_density_max 0.434
_refine_diff_density_min -0.592
_refine_diff_density_rms 0.087
_refine_ls_abs_structure_details 'Flack (1983),  2114 Friedels'
_refine_ls_abs_structure_Flack -0.029(7)
_refine_ls_extinction_coef 0.0046(2)
_refine_ls_extinction_expression Fc^*^=kFc[1+0.001xFc^2^\l^3^/sin(2\q)]^-1/4^
_refine_ls_extinction_method SHELXL
_refine_ls_goodness_of_fit_ref 1.130
_refine_ls_hydrogen_treatment constr
_refine_ls_matrix_type full
_refine_ls_number_parameters 206
_refine_ls_number_reflns 4947
_refine_ls_number_restraints 0
_refine_ls_restrained_S_all 1.130
_refine_ls_R_factor_all 0.0214
_refine_ls_R_factor_gt 0.0204
_refine_ls_shift/su_max 0.002
_refine_ls_shift/su_mean 0.000
_refine_ls_structure_factor_coef Fsqd
_refine_ls_weighting_details 'w=1/[\s^2^(Fo^2^)+(0.0096P)^2^+1.8841P] where P=(Fo^2^+2Fc^2^)/3'
_refine_ls_weighting_scheme calc
_refine_ls_wR_factor_gt 0.0420
_refine_ls_wR_factor_ref 0.0423
_reflns_Friedel_coverage 0.746
_reflns_Friedel_fraction_full 1.000
_reflns_Friedel_fraction_max 1.000
_reflns_number_gt 4838
_reflns_number_total 4947
_reflns_threshold_expression 'I > 2\s(I)'
_cod_data_source_file 41557_2018_175_MOESM122_ESM.cif
_cod_data_source_block cd36vsa
_cod_original_cell_volume 2431.3(2)
_cod_database_code 1551357
_shelx_space_group_comment
; 
The symmetry employed for this shelxl refinement is uniquely defined 
by the following loop, which should always be used as a source of 
symmetry information in preference to the above space-group names. 
They are only intended as comments. 
;
_shelx_estimated_absorpt_t_min 0.479
_shelx_estimated_absorpt_t_max 0.542
_shelxl_version_number 2014/6

loop_
_space_group_symop_operation_xyz
'x, y, z'
'-y, x-y, z+2/3'
'-x+y, -x, z+1/3'
'y, x, -z'
'x-y, -y, -z+1/3'
'-x, -x+y, -z+2/3'

loop_
_atom_site_label
_atom_site_type_symbol
_atom_site_fract_x
_atom_site_fract_y
_atom_site_fract_z
_atom_site_U_iso_or_equiv
_atom_site_adp_type
_atom_site_occupancy
_atom_site_site_symmetry_order
_atom_site_calc_flag
_atom_site_refinement_flags_posn
_atom_site_refinement_flags_adp
_atom_site_refinement_flags_occupancy
_atom_site_disorder_assembly
_atom_site_disorder_group
Mn1 Mn 1.0000 1.00100(5) 0.3333 0.01140(10) Uani 1 2 d S T P . .
N1 N 1.1453(2) 1.0600(2) 0.40563(8) 0.0157(4) Uani 1 1 d . . . . .
N2 N 0.9094(2) 0.7910(2) 0.37986(8) 0.0123(4) Uani 1 1 d . . . . .
N3 N 0.8514(3) 1.0729(3) 0.36761(9) 0.0192(4) Uani 1 1 d . . . . .
C1 C 1.2786(3) 1.1785(3) 0.41272(10) 0.0197(5) Uani 1 1 d . . . . .
H1A H 1.3180 1.2492 0.3852 0.024 Uiso 1 1 calc R U . . .
C2 C 1.3608(3) 1.2023(4) 0.45817(11) 0.0239(6) Uani 1 1 d . . . . .
H2A H 1.4535 1.2882 0.4621 0.029 Uiso 1 1 calc R U . . .
C3 C 1.3047(3) 1.0978(4) 0.49782(11) 0.0236(6) Uani 1 1 d . . . . .
H3A H 1.3590 1.1103 0.5294 0.028 Uiso 1 1 calc R U . . .
C4 C 1.1682(3) 0.9745(3) 0.49098(10) 0.0192(5) Uani 1 1 d . . . . .
H4A H 1.1283 0.9010 0.5176 0.023 Uiso 1 1 calc R U . . .
C5 C 1.0906(3) 0.9598(3) 0.44466(10) 0.0144(5) Uani 1 1 d . . . . .
C6 C 0.9385(3) 0.8325(3) 0.43651(9) 0.0147(4) Uani 1 1 d . . . . .
H6A H 0.9267 0.7477 0.4573 0.018 Uiso 1 1 calc R U . . .
H6B H 0.8663 0.8588 0.4497 0.018 Uiso 1 1 calc R U . . .
C7 C 0.9873(3) 0.7114(3) 0.36348(9) 0.0117(4) Uani 1 1 d . . . . .
H7A H 1.0832 0.7532 0.3824 0.014 Uiso 1 1 calc R U . . .
C8 C 0.8860(3) 0.5500(3) 0.38083(11) 0.0167(5) Uani 1 1 d . . . . .
H8A H 0.8788 0.4819 0.3524 0.020 Uiso 1 1 calc R U . . .
H8B H 0.9240 0.5280 0.4133 0.020 Uiso 1 1 calc R U . . .
C9 C 0.7354(3) 0.5359(3) 0.39138(11) 0.0181(5) Uani 1 1 d . . . . .
H9A H 0.6575 0.4526 0.3714 0.022 Uiso 1 1 calc R U . . .
H9B H 0.7112 0.5214 0.4296 0.022 Uiso 1 1 calc R U . . .
C10 C 0.7522(3) 0.6808(3) 0.37216(11) 0.0149(5) Uani 1 1 d . . . . .
H10A H 0.7248 0.6743 0.3343 0.018 Uiso 1 1 calc R U . . .
H10B H 0.6894 0.7072 0.3931 0.018 Uiso 1 1 calc R U . . .
C11 C 0.7666(3) 1.1079(3) 0.37581(11) 0.0177(5) Uani 1 1 d . . . . .
C12 C 0.6585(3) 1.1521(3) 0.38534(13) 0.0240(6) Uani 1 1 d . . . . .
H12A H 0.6765 1.2001 0.4200 0.036 Uiso 1 1 calc R U . . .
H12B H 0.5603 1.0657 0.3849 0.036 Uiso 1 1 calc R U . . .
H12C H 0.6657 1.2205 0.3576 0.036 Uiso 1 1 calc R U . . .
Sb1 Sb 0.39891(2) 0.72938(2) 0.43535(2) 0.01786(5) Uani 1 1 d . . . . .
F1 F 0.5731(2) 0.8781(2) 0.46484(8) 0.0382(5) Uani 1 1 d . . . . .
F2 F 0.49322(18) 0.7664(2) 0.36930(6) 0.0262(4) Uani 1 1 d . . . . .
F3 F 0.4563(2) 0.5927(3) 0.45168(9) 0.0428(6) Uani 1 1 d . . . . .
F4 F 0.3052(2) 0.6969(2) 0.50094(7) 0.0370(5) Uani 1 1 d . . . . .
F5 F 0.2272(2) 0.5800(2) 0.40453(8) 0.0346(4) Uani 1 1 d . . . . .
F6 F 0.3408(2) 0.8650(2) 0.41777(7) 0.0262(4) Uani 1 1 d . . . . .

loop_
_atom_site_aniso_label
_atom_site_aniso_U_11
_atom_site_aniso_U_22
_atom_site_aniso_U_33
_atom_site_aniso_U_23
_atom_site_aniso_U_13
_atom_site_aniso_U_12
Mn1 0.0128(2) 0.01243(17) 0.0091(2) -0.00011(8) -0.00023(16) 0.00638(11)
N1 0.0170(10) 0.0172(10) 0.0126(9) -0.0013(8) -0.0018(8) 0.0085(9)
N2 0.0132(10) 0.0143(9) 0.0099(8) -0.0001(7) 0.0015(7) 0.0073(8)
N3 0.0214(11) 0.0215(12) 0.0164(10) -0.0019(9) 0.0005(9) 0.0120(9)
C1 0.0179(11) 0.0207(13) 0.0163(11) -0.0017(11) -0.0025(9) 0.0064(11)
C2 0.0165(11) 0.0279(15) 0.0225(13) -0.0064(12) -0.0061(10) 0.0075(11)
C3 0.0221(13) 0.0347(16) 0.0163(12) -0.0060(12) -0.0072(10) 0.0160(13)
C4 0.0238(13) 0.0258(14) 0.0116(11) -0.0010(10) -0.0011(10) 0.0150(11)
C5 0.0163(11) 0.0181(12) 0.0117(10) -0.0032(8) -0.0008(8) 0.0108(9)
C6 0.0166(12) 0.0165(10) 0.0086(9) 0.0006(8) 0.0015(9) 0.0063(10)
C7 0.0112(10) 0.0123(10) 0.0125(11) 0.0025(8) 0.0023(8) 0.0064(9)
C8 0.0178(12) 0.0139(11) 0.0187(12) 0.0047(9) 0.0042(10) 0.0081(10)
C9 0.0162(12) 0.0145(11) 0.0198(12) 0.0034(9) 0.0024(10) 0.0049(9)
C10 0.0096(11) 0.0181(12) 0.0159(12) 0.0010(9) 0.0015(9) 0.0062(9)
C11 0.0219(13) 0.0167(12) 0.0134(12) -0.0021(9) -0.0013(9) 0.0089(11)
C12 0.0225(13) 0.0249(14) 0.0299(15) 0.0013(12) 0.0035(12) 0.0159(12)
Sb1 0.01488(8) 0.02294(9) 0.01673(8) 0.00696(6) 0.00235(6) 0.01018(7)
F1 0.0264(10) 0.0454(12) 0.0297(10) 0.0061(9) -0.0117(8) 0.0082(9)
F2 0.0263(8) 0.0366(10) 0.0222(8) 0.0093(7) 0.0091(6) 0.0206(8)
F3 0.0430(12) 0.0501(13) 0.0515(13) 0.0302(11) 0.0169(10) 0.0355(11)
F4 0.0396(10) 0.0541(13) 0.0206(8) 0.0127(8) 0.0124(7) 0.0258(10)
F5 0.0260(9) 0.0269(9) 0.0395(10) 0.0012(8) -0.0024(8) 0.0046(8)
F6 0.0276(9) 0.0287(9) 0.0290(10) 0.0036(7) 0.0011(7) 0.0192(8)

loop_
_atom_type_symbol
_atom_type_description
_atom_type_scat_dispersion_real
_atom_type_scat_dispersion_imag
_atom_type_scat_source
C C 0.0033 0.0016 'International Tables Vol C Tables 4.2.6.8 and 6.1.1.4'
H H 0.0000 0.0000 'International Tables Vol C Tables 4.2.6.8 and 6.1.1.4'
N N 0.0061 0.0033 'International Tables Vol C Tables 4.2.6.8 and 6.1.1.4'
F F 0.0171 0.0103 'International Tables Vol C Tables 4.2.6.8 and 6.1.1.4'
Mn Mn 0.3368 0.7283 'International Tables Vol C Tables 4.2.6.8 and 6.1.1.4'
Sb Sb -0.5866 1.5461 'International Tables Vol C Tables 4.2.6.8 and 6.1.1.4'

loop_
_geom_angle_atom_site_label_1
_geom_angle_atom_site_label_2
_geom_angle_atom_site_label_3
_geom_angle
_geom_angle_site_symmetry_1
_geom_angle_site_symmetry_3
N3 Mn1 N3 92.43(13) 6_765 .
N3 Mn1 N2 163.50(8) 6_765 .
N3 Mn1 N2 96.20(8) . .
N3 Mn1 N2 96.20(8) 6_765 6_765
N3 Mn1 N2 163.50(8) . 6_765
N2 Mn1 N2 79.13(10) . 6_765
N3 Mn1 N1 95.11(8) 6_765 6_765
N3 Mn1 N1 89.95(8) . 6_765
N2 Mn1 N1 98.93(8) . 6_765
N2 Mn1 N1 75.32(8) 6_765 6_765
N3 Mn1 N1 89.94(8) 6_765 .
N3 Mn1 N1 95.11(8) . .
N2 Mn1 N1 75.32(8) . .
N2 Mn1 N1 98.93(8) 6_765 .
N1 Mn1 N1 172.70(12) 6_765 .
C5 N1 C1 118.1(2) . .
C5 N1 Mn1 114.13(16) . .
C1 N1 Mn1 127.75(18) . .
C6 N2 C10 110.04(19) . .
C6 N2 C7 109.9(2) . .
C10 N2 C7 103.67(18) . .
C6 N2 Mn1 106.74(14) . .
C10 N2 Mn1 117.33(15) . .
C7 N2 Mn1 109.01(14) . .
C11 N3 Mn1 167.5(2) . .
N1 C1 C2 123.2(3) . .
N1 C1 H1A 118.4 . .
C2 C1 H1A 118.4 . .
C1 C2 C3 118.4(3) . .
C1 C2 H2A 120.8 . .
C3 C2 H2A 120.8 . .
C2 C3 C4 119.2(3) . .
C2 C3 H3A 120.4 . .
C4 C3 H3A 120.4 . .
C3 C4 C5 119.1(3) . .
C3 C4 H4A 120.4 . .
C5 C4 H4A 120.4 . .
N1 C5 C4 122.0(2) . .
N1 C5 C6 116.6(2) . .
C4 C5 C6 121.3(2) . .
N2 C6 C5 111.5(2) . .
N2 C6 H6A 109.3 . .
C5 C6 H6A 109.3 . .
N2 C6 H6B 109.3 . .
C5 C6 H6B 109.3 . .
H6A C6 H6B 108.0 . .
N2 C7 C7 110.16(15) . 6_765
N2 C7 C8 105.50(19) . .
C7 C7 C8 111.61(19) 6_765 .
N2 C7 H7A 109.8 . .
C7 C7 H7A 109.8 6_765 .
C8 C7 H7A 109.8 . .
C9 C8 C7 105.4(2) . .
C9 C8 H8A 110.7 . .
C7 C8 H8A 110.7 . .
C9 C8 H8B 110.7 . .
C7 C8 H8B 110.7 . .
H8A C8 H8B 108.8 . .
C10 C9 C8 104.5(2) . .
C10 C9 H9A 110.9 . .
C8 C9 H9A 110.9 . .
C10 C9 H9B 110.9 . .
C8 C9 H9B 110.9 . .
H9A C9 H9B 108.9 . .
N2 C10 C9 105.5(2) . .
N2 C10 H10A 110.7 . .
C9 C10 H10A 110.7 . .
N2 C10 H10B 110.7 . .
C9 C10 H10B 110.7 . .
H10A C10 H10B 108.8 . .
N3 C11 C12 179.1(3) . .
C11 C12 H12A 109.5 . .
C11 C12 H12B 109.5 . .
H12A C12 H12B 109.5 . .
C11 C12 H12C 109.5 . .
H12A C12 H12C 109.5 . .
H12B C12 H12C 109.5 . .
F3 Sb1 F4 90.50(9) . .
F3 Sb1 F6 178.99(10) . .
F4 Sb1 F6 90.27(8) . .
F3 Sb1 F1 89.91(11) . .
F4 Sb1 F1 90.55(9) . .
F6 Sb1 F1 90.73(9) . .
F3 Sb1 F5 89.55(10) . .
F4 Sb1 F5 90.72(9) . .
F6 Sb1 F5 89.80(9) . .
F1 Sb1 F5 178.62(10) . .
F3 Sb1 F2 90.77(9) . .
F4 Sb1 F2 178.64(9) . .
F6 Sb1 F2 88.46(8) . .
F1 Sb1 F2 88.98(9) . .
F5 Sb1 F2 89.76(9) . .

loop_
_geom_bond_atom_site_label_1
_geom_bond_atom_site_label_2
_geom_bond_distance
_geom_bond_site_symmetry_2
Mn1 N3 2.230(2) 6_765
Mn1 N3 2.230(2) .
Mn1 N2 2.254(2) .
Mn1 N2 2.255(2) 6_765
Mn1 N1 2.260(2) 6_765
Mn1 N1 2.260(2) .
N1 C5 1.345(3) .
N1 C1 1.348(3) .
N2 C6 1.481(3) .
N2 C10 1.487(3) .
N2 C7 1.497(3) .
N3 C11 1.144(4) .
C1 C2 1.382(4) .
C1 H1A 0.9500 .
C2 C3 1.383(4) .
C2 H2A 0.9500 .
C3 C4 1.386(4) .
C3 H3A 0.9500 .
C4 C5 1.390(3) .
C4 H4A 0.9500 .
C5 C6 1.505(4) .
C6 H6A 0.9900 .
C6 H6B 0.9900 .
C7 C7 1.538(5) 6_765
C7 C8 1.554(3) .
C7 H7A 1.0000 .
C8 C9 1.543(4) .
C8 H8A 0.9900 .
C8 H8B 0.9900 .
C9 C10 1.528(4) .
C9 H9A 0.9900 .
C9 H9B 0.9900 .
C10 H10A 0.9900 .
C10 H10B 0.9900 .
C11 C12 1.452(4) .
C12 H12A 0.9800 .
C12 H12B 0.9800 .
C12 H12C 0.9800 .
Sb1 F3 1.8679(19) .
Sb1 F4 1.8687(17) .
Sb1 F6 1.8697(17) .
Sb1 F1 1.873(2) .
Sb1 F5 1.8749(19) .
Sb1 F2 1.8786(16) .
